data_7201432
loop_
_publ_author_name
'Deifel, Nicholas P.'
'Cahill, Christopher L.'

_publ_section_title
;
 The uranyl tetrachloride anion as a tecton in the assembly of U(VI)
 hybrid materials
;
_journal_issue 12
_journal_name_full CrystEngComm
_journal_page_first 2739
_journal_paper_doi 10.1039/b911470j
_journal_volume 11
_journal_year 2009
_chemical_formula_sum 'C16 H16 Cl4 N2 O6 U'
_chemical_formula_weight 712.14
_chemical_name_systematic
;
?
;
_space_group_IT_number 2
_symmetry_cell_setting triclinic
_symmetry_space_group_name_Hall '-P 1'
_symmetry_space_group_name_H-M 'P -1'
_atom_sites_solution_hydrogens geom
_atom_sites_solution_primary direct
_atom_sites_solution_secondary difmap
_audit_creation_method SHELXL-97
_cell_angle_alpha 67.9900(10)
_cell_angle_beta 71.9850(10)
_cell_angle_gamma 77.5720(10)
_cell_formula_units_Z 1
_cell_length_a 8.0673(3)
_cell_length_b 8.6337(3)
_cell_length_c 9.2526(3)
_cell_measurement_temperature 298(2)
_cell_volume 564.57(3)
_computing_cell_refinement 'SAINTPLUS (Bruker AXS, 2005)'
_computing_data_collection 'APEX II (Bruker AXS, 2005)'
_computing_data_reduction 'SAINTPLUS (Bruker AXS, 2005)'
_computing_publication_material 'WINGX (Farrugia, 1998)'
_computing_structure_refinement 'SHELXL-97 (Sheldrick, 1997)'
_computing_structure_solution 'SHELXS (Sheldrick, 2004)'
_diffrn_ambient_temperature 298(2)
_diffrn_measured_fraction_theta_full 0.903
_diffrn_measured_fraction_theta_max 0.903
_diffrn_measurement_device_type 'Bruker APEX II CCD'
_diffrn_measurement_method 'phi and omega scans'
_diffrn_radiation_monochromator graphite
_diffrn_radiation_source 'fine-focus sealed tube'
_diffrn_radiation_type MoK\a
_diffrn_radiation_wavelength 0.71073
_diffrn_reflns_av_R_equivalents 0.0231
_diffrn_reflns_av_sigmaI/netI 0.0262
_diffrn_reflns_limit_h_max 11
_diffrn_reflns_limit_h_min -11
_diffrn_reflns_limit_k_max 11
_diffrn_reflns_limit_k_min -11
_diffrn_reflns_limit_l_max 12
_diffrn_reflns_limit_l_min -12
_diffrn_reflns_number 10041
_diffrn_reflns_theta_full 30.35
_diffrn_reflns_theta_max 30.35
_diffrn_reflns_theta_min 2.45
_exptl_absorpt_coefficient_mu 7.694
_exptl_absorpt_correction_T_max 0.735
_exptl_absorpt_correction_T_min 0.440
_exptl_absorpt_correction_type empirical
_exptl_absorpt_process_details 'SADABS, Sheldrick (2008)'
_exptl_crystal_colour yellow
_exptl_crystal_density_diffrn 2.095
_exptl_crystal_density_method 'not measured'
_exptl_crystal_description plate
_exptl_crystal_F_000 438
_exptl_crystal_size_max 0.12
_exptl_crystal_size_mid 0.09
_exptl_crystal_size_min 0.04
_refine_diff_density_max 1.016
_refine_diff_density_min -0.514
_refine_diff_density_rms 0.096
_refine_ls_extinction_method none
_refine_ls_goodness_of_fit_ref 1.018
_refine_ls_hydrogen_treatment constr
_refine_ls_matrix_type full
_refine_ls_number_parameters 141
_refine_ls_number_reflns 3078
_refine_ls_number_restraints 0
_refine_ls_restrained_S_all 1.018
_refine_ls_R_factor_all 0.0214
_refine_ls_R_factor_gt 0.0212
_refine_ls_shift/su_max 0.001
_refine_ls_shift/su_mean 0.000
_refine_ls_structure_factor_coef Fsqd
_refine_ls_weighting_details 'calc w=1/[\s^2^(Fo^2^)+(0.0263P)^2^+0.0000P] where P=(Fo^2^+2Fc^2^)/3'
_refine_ls_weighting_scheme calc
_refine_ls_wR_factor_gt 0.0448
_refine_ls_wR_factor_ref 0.0449
_reflns_number_gt 3066
_reflns_number_total 3078
_reflns_threshold_expression >2sigma(I)
_cod_data_source_file b911470j.txt
_cod_data_source_block compound4
_cod_database_code 7201432

loop_
_symmetry_equiv_pos_as_xyz
'x, y, z'
'-x, -y, -z'

loop_
_atom_site_label
_atom_site_type_symbol
_atom_site_fract_x
_atom_site_fract_y
_atom_site_fract_z
_atom_site_U_iso_or_equiv
_atom_site_adp_type
_atom_site_occupancy
_atom_site_symmetry_multiplicity
_atom_site_calc_flag
_atom_site_refinement_flags
_atom_site_disorder_assembly
_atom_site_disorder_group
U1 U 0.0000 0.0000 0.0000 0.03093(5) Uani 1 2 d S . .
Cl1 Cl 0.33544(10) -0.13230(11) -0.02752(9) 0.05017(18) Uani 1 1 d . . .
Cl2 Cl -0.02146(10) -0.06483(12) 0.31077(9) 0.05231(19) Uani 1 1 d . . .
O1 O 0.0640(3) 0.1990(3) -0.0458(3) 0.0481(5) Uani 1 1 d . . .
N1 N 0.6208(3) 0.2076(3) 0.6593(3) 0.0469(6) Uani 1 1 d . . .
H1 H 0.6909 0.1741 0.7215 0.056 Uiso 1 1 calc R . .
O2 O 0.0149(3) 0.4309(3) 0.1976(2) 0.0473(5) Uani 1 1 d . . .
H4 H -0.0477 0.4595 0.1349 0.071 Uiso 1 1 calc R . .
O3 O 0.2261(3) 0.4794(3) -0.0314(2) 0.0463(5) Uani 1 1 d . . .
C1 C 0.1743(4) 0.4371(4) 0.1188(3) 0.0380(6) Uani 1 1 d . . .
C2 C 0.3108(4) 0.3905(4) 0.2095(4) 0.0457(7) Uani 1 1 d . . .
H2 H 0.4281 0.3800 0.1539 0.055 Uiso 1 1 calc R . .
C3 C 0.2729(4) 0.3637(4) 0.3641(4) 0.0446(7) Uani 1 1 d . . .
H3 H 0.1549 0.3788 0.4162 0.054 Uiso 1 1 calc R . .
C4 C 0.3988(4) 0.3120(4) 0.4633(3) 0.0385(6) Uani 1 1 d . . .
C5 C 0.3456(4) 0.3254(4) 0.6160(3) 0.0440(7) Uani 1 1 d . . .
H5 H 0.2320 0.3715 0.6525 0.053 Uiso 1 1 calc R . .
C6 C 0.5715(4) 0.2449(5) 0.4117(4) 0.0510(8) Uani 1 1 d . . .
H6 H 0.6122 0.2356 0.3093 0.061 Uiso 1 1 calc R . .
C7 C 0.4580(4) 0.2715(4) 0.7131(4) 0.0456(7) Uani 1 1 d . . .
H7 H 0.4212 0.2794 0.8160 0.055 Uiso 1 1 calc R . .
C8 C 0.6802(4) 0.1932(5) 0.5127(4) 0.0571(9) Uani 1 1 d . . .
H8 H 0.7952 0.1481 0.4794 0.068 Uiso 1 1 calc R . .

loop_
_atom_site_aniso_label
_atom_site_aniso_U_11
_atom_site_aniso_U_22
_atom_site_aniso_U_33
_atom_site_aniso_U_23
_atom_site_aniso_U_13
_atom_site_aniso_U_12
U1 0.03266(8) 0.03279(8) 0.03053(7) -0.01191(5) -0.01337(5) 0.00037(5)
Cl1 0.0376(4) 0.0706(5) 0.0474(4) -0.0293(4) -0.0180(3) 0.0122(3)
Cl2 0.0445(4) 0.0811(6) 0.0341(3) -0.0241(4) -0.0147(3) 0.0035(4)
O1 0.0556(13) 0.0378(11) 0.0554(13) -0.0156(10) -0.0180(11) -0.0081(9)
N1 0.0457(14) 0.0595(16) 0.0402(13) -0.0168(12) -0.0253(11) 0.0064(12)
O2 0.0418(11) 0.0626(14) 0.0352(10) -0.0128(10) -0.0163(9) 0.0024(10)
O3 0.0434(11) 0.0625(13) 0.0375(10) -0.0199(10) -0.0152(9) -0.0016(10)
C1 0.0391(14) 0.0407(14) 0.0401(14) -0.0179(12) -0.0198(12) 0.0067(11)
C2 0.0363(15) 0.0632(19) 0.0399(15) -0.0211(14) -0.0150(12) 0.0050(13)
C3 0.0356(14) 0.0604(19) 0.0400(15) -0.0173(14) -0.0167(12) 0.0018(13)
C4 0.0358(14) 0.0485(16) 0.0320(13) -0.0111(12) -0.0152(11) -0.0011(12)
C5 0.0355(14) 0.0604(19) 0.0343(14) -0.0160(13) -0.0084(11) -0.0021(13)
C6 0.0443(16) 0.076(2) 0.0396(15) -0.0308(16) -0.0175(13) 0.0103(15)
C7 0.0452(16) 0.0618(19) 0.0315(13) -0.0150(13) -0.0129(12) -0.0052(14)
C8 0.0416(16) 0.083(3) 0.0559(19) -0.0394(19) -0.0237(15) 0.0200(16)

loop_
_atom_type_symbol
_atom_type_description
_atom_type_scat_dispersion_real
_atom_type_scat_dispersion_imag
_atom_type_scat_source
C C 0.0033 0.0016 'International Tables Vol C Tables 4.2.6.8 and 6.1.1.4'
N N 0.0061 0.0033 'International Tables Vol C Tables 4.2.6.8 and 6.1.1.4'
O O 0.0106 0.0060 'International Tables Vol C Tables 4.2.6.8 and 6.1.1.4'
Cl Cl 0.1484 0.1585 'International Tables Vol C Tables 4.2.6.8 and 6.1.1.4'
U U -9.6767 9.6646 'International Tables Vol C Tables 4.2.6.8 and 6.1.1.4'
H H 0.0000 0.0000 'International Tables Vol C Tables 4.2.6.8 and 6.1.1.4'

loop_
_geom_angle_atom_site_label_1
_geom_angle_atom_site_label_2
_geom_angle_atom_site_label_3
_geom_angle
_geom_angle_site_symmetry_1
_geom_angle_site_symmetry_3
_geom_angle_publ_flag
O1 U1 O1 180.00(15) 2 . ?
O1 U1 Cl2 89.69(8) 2 2 ?
O1 U1 Cl2 90.31(8) . 2 ?
O1 U1 Cl2 90.31(8) 2 . ?
O1 U1 Cl2 89.69(8) . . ?
Cl2 U1 Cl2 180.00(4) 2 . ?
O1 U1 Cl1 89.53(8) 2 2 ?
O1 U1 Cl1 90.47(8) . 2 ?
Cl2 U1 Cl1 86.81(2) 2 2 ?
Cl2 U1 Cl1 93.19(2) . 2 ?
O1 U1 Cl1 90.47(8) 2 . ?
O1 U1 Cl1 89.53(8) . . ?
Cl2 U1 Cl1 93.19(2) 2 . ?
Cl2 U1 Cl1 86.81(2) . . ?
Cl1 U1 Cl1 180.0 2 . ?
C7 N1 C8 122.7(3) . . ?
C7 N1 H1 118.6 . . ?
C8 N1 H1 118.6 . . ?
C1 O2 H4 109.5 . . ?
O3 C1 O2 124.6(2) . . ?
O3 C1 C2 117.0(3) . . ?
O2 C1 C2 118.4(3) . . ?
C3 C2 C1 122.7(3) . . ?
C3 C2 H2 118.7 . . ?
C1 C2 H2 118.7 . . ?
C2 C3 C4 126.1(3) . . ?
C2 C3 H3 117.0 . . ?
C4 C3 H3 117.0 . . ?
C5 C4 C6 117.9(3) . . ?
C5 C4 C3 119.5(3) . . ?
C6 C4 C3 122.5(3) . . ?
C7 C5 C4 120.6(3) . . ?
C7 C5 H5 119.7 . . ?
C4 C5 H5 119.7 . . ?
C8 C6 C4 119.5(3) . . ?
C8 C6 H6 120.2 . . ?
C4 C6 H6 120.2 . . ?
N1 C7 C5 119.3(3) . . ?
N1 C7 H7 120.3 . . ?
C5 C7 H7 120.3 . . ?
N1 C8 C6 119.8(3) . . ?
N1 C8 H8 120.1 . . ?
C6 C8 H8 120.1 . . ?

loop_
_geom_bond_atom_site_label_1
_geom_bond_atom_site_label_2
_geom_bond_distance
_geom_bond_site_symmetry_2
_geom_bond_publ_flag
U1 O1 1.760(2) 2 ?
U1 O1 1.760(2) . ?
U1 Cl2 2.6719(7) 2 ?
U1 Cl2 2.6719(7) . ?
U1 Cl1 2.6747(7) 2 ?
U1 Cl1 2.6747(7) . ?
N1 C7 1.329(4) . ?
N1 C8 1.335(4) . ?
N1 H1 0.8600 . ?
O2 C1 1.268(4) . ?
O2 H4 0.8200 . ?
O3 C1 1.251(4) . ?
C1 C2 1.486(4) . ?
C2 C3 1.306(4) . ?
C2 H2 0.9300 . ?
C3 C4 1.466(4) . ?
C3 H3 0.9300 . ?
C4 C5 1.385(4) . ?
C4 C6 1.397(4) . ?
C5 C7 1.363(4) . ?
C5 H5 0.9300 . ?
C6 C8 1.366(4) . ?
C6 H6 0.9300 . ?
C7 H7 0.9300 . ?
C8 H8 0.9300 . ?

loop_
_geom_hbond_atom_site_label_D
_geom_hbond_atom_site_label_H
_geom_hbond_atom_site_label_A
_geom_hbond_distance_DH
_geom_hbond_distance_HA
_geom_hbond_distance_DA
_geom_hbond_angle_DHA
_geom_hbond_site_symmetry_A
N1 H1 Cl2 0.86 2.59 3.259(3) 135.0 2_656
N1 H1 Cl1 0.86 2.66 3.338(3) 136.3 2_656
O2 H4 O3 0.82 1.85 2.656(3) 168.2 2_565
